data_7129001
loop_
_publ_author_name
'Lauzon, Samuel'
'Ollevier, Thierry'

_publ_section_title
;
 2,2'-Bipyridine-\a,\a'-trifluoromethyl-diol ligand: synthesis and
 application in the asymmetric Et<sub>2</sub>Zn alkylation of aldehydes.
;
_journal_issue 84
_journal_name_full 'Chemical communications (Cambridge, England)'
_journal_page_first 11025
_journal_page_last 11028
_journal_paper_doi 10.1039/d1cc04556c
_journal_volume 57
_journal_year 2021
_chemical_absolute_configuration ad
_chemical_formula_moiety 'C7 H5 Br F3 N O'
_chemical_formula_sum 'C7 H5 Br F3 N O'
_chemical_formula_weight 256.03
_space_group_crystal_system orthorhombic
_space_group_IT_number 19
_space_group_name_Hall 'P 2ac 2ab'
_space_group_name_H-M_alt 'P 21 21 21'
_atom_sites_solution_hydrogens mixed
_atom_sites_solution_primary dual
_audit_creation_date 2020-06-16
_audit_creation_method
;
Olex2 1.3
(compiled 2020.02.04 svn.rd84adfe8 for OlexSys, GUI svn.r6032)
;
_audit_update_record
;
2021-07-23 deposited with the CCDC.	2021-09-23 downloaded from the CCDC.
;
_cell_angle_alpha 90
_cell_angle_beta 90
_cell_angle_gamma 90
_cell_formula_units_Z 4
_cell_length_a 7.2520(6)
_cell_length_b 8.5655(8)
_cell_length_c 13.9821(12)
_cell_measurement_reflns_used 9997
_cell_measurement_temperature 100
_cell_measurement_theta_max 69.963
_cell_measurement_theta_min 3.160
_cell_volume 868.53(13)
_computing_cell_refinement
;
SAINT (2013) V8.40A; Integration Software for Single Crystal Data.
Bruker AXS Inc., Madison, WI 53719-1173.
;
_computing_data_collection
;
APEX 2 (2013) Bruker AXS Inc., Madison, WI 53719-1173.
;
_computing_data_reduction
;
SAINT (2013) V8.40A; Integration Software for Single Crystal Data.
Bruker AXS Inc., Madison, WI 53719-1173.
;
_computing_molecular_graphics 'Olex2 1.3 (Dolomanov et al., 2009)'
_computing_publication_material 'Olex2 1.3 (Dolomanov et al., 2009)'
_computing_structure_refinement 'XL  (Sheldrick, 2008)'
_computing_structure_solution 'SHELXT 2014/5 (Sheldrick, 2014)'
_diffrn_ambient_temperature 100
_diffrn_detector 'CCD area detector'
_diffrn_detector_area_resol_mean 8.3
_diffrn_detector_type 'Bruker APEX2 CCD'
_diffrn_measured_fraction_theta_full 0.976
_diffrn_measured_fraction_theta_max 0.977
_diffrn_measurement_device 'three-circle diffractometer'
_diffrn_measurement_device_type 'Bruker Smart APEX'
_diffrn_measurement_method '\w scans'
_diffrn_radiation_collimation 'Focusing mirrors'
_diffrn_radiation_monochromator 'Quazar MX Mirror Optics'
_diffrn_radiation_probe x-ray
_diffrn_radiation_type CuK\a
_diffrn_radiation_wavelength 1.54178
_diffrn_reflns_av_R_equivalents 0.0322
_diffrn_reflns_av_unetI/netI 0.0122
_diffrn_reflns_Laue_measured_fraction_full 0.976
_diffrn_reflns_Laue_measured_fraction_max 0.977
_diffrn_reflns_limit_h_max 8
_diffrn_reflns_limit_h_min -8
_diffrn_reflns_limit_k_max 10
_diffrn_reflns_limit_k_min -9
_diffrn_reflns_limit_l_max 17
_diffrn_reflns_limit_l_min -17
_diffrn_reflns_number 22485
_diffrn_reflns_point_group_measured_fraction_full 0.980
_diffrn_reflns_point_group_measured_fraction_max 0.981
_diffrn_reflns_theta_full 67.679
_diffrn_reflns_theta_max 69.958
_diffrn_reflns_theta_min 6.059
_diffrn_source 'Microfocus Source'
_diffrn_source_current 0.65
_diffrn_source_power 0.02912
_diffrn_source_target Cu
_diffrn_source_type 'Incoatec I\mS High Brilliance Microsource'
_diffrn_source_voltage 44.8
_exptl_absorpt_coefficient_mu 6.634
_exptl_absorpt_correction_T_max 0.5220
_exptl_absorpt_correction_T_min 0.2563
_exptl_absorpt_correction_type multi-scan
_exptl_absorpt_process_details
;
SADABS-2016/2 (Bruker,2016/2) was used for absorption correction.
wR2(int) was 0.1433 before and 0.0441 after correction.
The Ratio of minimum to maximum transmission is 0.4910.
The \l/2 correction factor is Not present.
;
_exptl_crystal_colour 'clear light colourless'
_exptl_crystal_colour_lustre clear
_exptl_crystal_colour_modifier light
_exptl_crystal_colour_primary colourless
_exptl_crystal_density_diffrn 1.958
_exptl_crystal_description Block
_exptl_crystal_F_000 496
_exptl_crystal_recrystallization_method 'crystallized fromHexane (70 C)'
_exptl_crystal_size_max 0.33
_exptl_crystal_size_mid 0.14
_exptl_crystal_size_min 0.12
_refine_diff_density_max 0.428
_refine_diff_density_min -0.380
_refine_diff_density_rms 0.060
_refine_ls_abs_structure_details
;
 Flack x determined using 659 quotients [(I+)-(I-)]/[(I+)+(I-)]
 (Parsons, Flack and Wagner, Acta Cryst. B69 (2013) 249-259).
;
_refine_ls_abs_structure_Flack -0.016(5)
_refine_ls_extinction_method none
_refine_ls_goodness_of_fit_ref 1.173
_refine_ls_hydrogen_treatment mixed
_refine_ls_matrix_type full
_refine_ls_number_parameters 122
_refine_ls_number_reflns 1620
_refine_ls_number_restraints 0
_refine_ls_restrained_S_all 1.173
_refine_ls_R_factor_all 0.0172
_refine_ls_R_factor_gt 0.0172
_refine_ls_shift/su_max 0.000
_refine_ls_shift/su_mean 0.000
_refine_ls_structure_factor_coef Fsqd
_refine_ls_weighting_details 'w=1/[\s^2^(Fo^2^)+(0.0241P)^2^+0.3583P] where P=(Fo^2^+2Fc^2^)/3'
_refine_ls_weighting_scheme calc
_refine_ls_wR_factor_gt 0.0449
_refine_ls_wR_factor_ref 0.0449
_reflns_Friedel_coverage 0.691
_reflns_Friedel_fraction_full 0.986
_reflns_Friedel_fraction_max 0.987
_reflns_number_gt 1620
_reflns_number_total 1620
_reflns_threshold_expression 'I > 2\s(I)'
_cod_data_source_file d1cc04556c2.cif
_cod_data_source_block olev75
_cod_depositor_comments
;
The following automatic conversions were performed:

data item '_diffrn_radiation_probe' value 'X-ray' was changed to
'x-ray' in accordance with the
/home/data/users/saulius/crontab/automatic-downloads/rss-feeds/RSC/lib/dictionaries/cif_core.dic
dictionary named 'cif_core.dic' version 2.4.2 last updated on
2011-04-26.

Automatic conversion script
Id: cif_fix_values 7556 2019-12-06 15:28:31Z antanas 

 Adding full bibliography for 7129001--7129003.cif.
;
_cod_database_code 7129001
_shelx_shelxl_version_number 2018/3
_shelx_space_group_comment
;
The symmetry employed for this shelxl refinement is uniquely defined
by the following loop, which should always be used as a source of
symmetry information in preference to the above space-group names.
They are only intended as comments.
;
_shelx_estimated_absorpt_t_max 0.503
_shelx_estimated_absorpt_t_min 0.218
_olex2_refinement_description
;
1. Fixed Uiso
 At 1.2 times of:
  All C(H) groups
2.a Ternary CH refined with riding coordinates:
 C6(H6)
2.b Aromatic/amide H refined with riding coordinates:
 C2(H2), C3(H3), C4(H4)
;
_olex2_exptl_crystal_mounting_method 'mounted on a cryoloop'
_olex2_submission_original_sample_id SL-IV-159a
_olex2_submission_special_instructions 'No special instructions were received'

loop_
_space_group_symop_operation_xyz
'x, y, z'
'-x+1/2, -y, z+1/2'
'-x, y+1/2, -z+1/2'
'x+1/2, -y+1/2, -z'

loop_
_atom_site_label
_atom_site_type_symbol
_atom_site_fract_x
_atom_site_fract_y
_atom_site_fract_z
_atom_site_U_iso_or_equiv
_atom_site_adp_type
_atom_site_occupancy
_atom_site_site_symmetry_order
_atom_site_calc_flag
_atom_site_refinement_flags_posn
_atom_site_refinement_flags_adp
_atom_site_refinement_flags_occupancy
_atom_site_disorder_assembly
_atom_site_disorder_group
Br1 Br 0.28240(4) 0.28943(3) 0.56767(2) 0.02816(11) Uani 1 1 d . . . . .
F3 F 0.2503(2) 0.9434(2) 0.84449(11) 0.0303(4) Uani 1 1 d . . . . .
F2 F 0.1187(3) 0.7477(2) 0.77534(13) 0.0342(4) Uani 1 1 d . . . . .
F1 F 0.1297(3) 0.9710(2) 0.70504(14) 0.0350(4) Uani 1 1 d . . . . .
O1 O 0.5153(3) 0.9618(2) 0.69956(14) 0.0226(4) Uani 1 1 d . . . . .
N1 N 0.3529(3) 0.5869(3) 0.63028(15) 0.0174(4) Uani 1 1 d . . . . .
C1 C 0.3292(3) 0.5060(3) 0.55064(19) 0.0189(5) Uani 1 1 d . . . . .
C2 C 0.3365(4) 0.5675(3) 0.45913(19) 0.0220(6) Uani 1 1 d . . . . .
H2 H 0.322112 0.503614 0.404069 0.026 Uiso 1 1 calc R U . . .
C5 C 0.3812(3) 0.7413(3) 0.62180(18) 0.0159(5) Uani 1 1 d . . . . .
C6 C 0.4105(3) 0.8271(3) 0.71551(19) 0.0173(5) Uani 1 1 d . . . . .
H6 H 0.478283 0.757336 0.760802 0.021 Uiso 1 1 calc R U . . .
C7 C 0.2257(4) 0.8722(3) 0.75975(19) 0.0229(5) Uani 1 1 d . . . . .
C3 C 0.3659(4) 0.7271(4) 0.45197(18) 0.0236(6) Uani 1 1 d . . . . .
H3 H 0.371504 0.775300 0.390860 0.028 Uiso 1 1 calc R U . . .
C4 C 0.3871(4) 0.8160(3) 0.53385(19) 0.0203(5) Uani 1 1 d . . . . .
H4 H 0.405349 0.925648 0.529899 0.024 Uiso 1 1 calc R U . . .
H1 H 0.561(6) 0.997(6) 0.751(4) 0.047(13) Uiso 1 1 d . . . . .

loop_
_atom_site_aniso_label
_atom_site_aniso_U_11
_atom_site_aniso_U_22
_atom_site_aniso_U_33
_atom_site_aniso_U_23
_atom_site_aniso_U_13
_atom_site_aniso_U_12
Br1 0.03393(17) 0.01913(15) 0.03143(16) -0.00666(11) -0.00278(12) -0.00431(12)
F3 0.0313(9) 0.0357(9) 0.0240(8) -0.0128(7) 0.0063(7) -0.0020(7)
F2 0.0319(9) 0.0358(11) 0.0349(9) -0.0107(7) 0.0142(8) -0.0135(8)
F1 0.0309(8) 0.0368(10) 0.0373(10) -0.0061(8) -0.0052(8) 0.0139(8)
O1 0.0295(10) 0.0211(9) 0.0172(10) -0.0006(8) 0.0015(8) -0.0075(8)
N1 0.0162(10) 0.0183(11) 0.0178(10) -0.0008(8) -0.0008(9) 0.0019(9)
C1 0.0154(11) 0.0177(12) 0.0236(13) -0.0037(10) -0.0019(9) 0.0023(9)
C2 0.0183(13) 0.0289(14) 0.0187(12) -0.0064(11) -0.0032(9) 0.0037(10)
C5 0.0128(11) 0.0172(12) 0.0178(12) -0.0001(9) 0.0001(9) 0.0028(9)
C6 0.0201(12) 0.0145(12) 0.0174(12) 0.0006(10) -0.0003(10) -0.0002(9)
C7 0.0248(13) 0.0217(12) 0.0223(12) -0.0047(10) 0.0034(11) -0.0009(12)
C3 0.0232(12) 0.0313(14) 0.0163(12) 0.0036(11) -0.0007(10) 0.0041(12)
C4 0.0194(12) 0.0203(14) 0.0212(12) 0.0017(10) 0.0004(9) 0.0029(10)

loop_
_atom_type_symbol
_atom_type_description
_atom_type_scat_dispersion_real
_atom_type_scat_dispersion_imag
_atom_type_scat_source
C C 0.0181 0.0091 'International Tables Vol C Tables 4.2.6.8 and 6.1.1.4'
H H 0.0000 0.0000 'International Tables Vol C Tables 4.2.6.8 and 6.1.1.4'
Br Br -0.6763 1.2805 'International Tables Vol C Tables 4.2.6.8 and 6.1.1.4'
F F 0.0727 0.0534 'International Tables Vol C Tables 4.2.6.8 and 6.1.1.4'
N N 0.0311 0.0180 'International Tables Vol C Tables 4.2.6.8 and 6.1.1.4'
O O 0.0492 0.0322 'International Tables Vol C Tables 4.2.6.8 and 6.1.1.4'

loop_
_geom_angle_atom_site_label_1
_geom_angle_atom_site_label_2
_geom_angle_atom_site_label_3
_geom_angle
_geom_angle_site_symmetry_1
_geom_angle_site_symmetry_3
_geom_angle_publ_flag
C6 O1 H1 112(3) . . ?
C1 N1 C5 117.5(2) . . ?
N1 C1 Br1 115.43(19) . . ?
N1 C1 C2 125.0(2) . . ?
C2 C1 Br1 119.58(19) . . ?
C1 C2 H2 121.7 . . ?
C1 C2 C3 116.6(2) . . ?
C3 C2 H2 121.7 . . ?
N1 C5 C6 114.9(2) . . ?
N1 C5 C4 122.5(2) . . ?
C4 C5 C6 122.6(2) . . ?
O1 C6 C5 109.7(2) . . ?
O1 C6 H6 109.1 . . ?
O1 C6 C7 109.5(2) . . ?
C5 C6 H6 109.1 . . ?
C5 C6 C7 110.5(2) . . ?
C7 C6 H6 109.1 . . ?
F3 C7 C6 110.8(2) . . ?
F2 C7 F3 107.2(2) . . ?
F2 C7 C6 112.0(2) . . ?
F1 C7 F3 106.6(2) . . ?
F1 C7 F2 107.2(2) . . ?
F1 C7 C6 112.7(2) . . ?
C2 C3 H3 120.0 . . ?
C4 C3 C2 120.0(2) . . ?
C4 C3 H3 120.0 . . ?
C5 C4 H4 120.8 . . ?
C3 C4 C5 118.4(2) . . ?
C3 C4 H4 120.8 . . ?

loop_
_geom_bond_atom_site_label_1
_geom_bond_atom_site_label_2
_geom_bond_distance
_geom_bond_site_symmetry_2
_geom_bond_publ_flag
Br1 C1 1.901(3) . ?
F3 C7 1.345(3) . ?
F2 C7 1.337(3) . ?
F1 C7 1.337(4) . ?
O1 C6 1.399(3) . ?
O1 H1 0.84(5) . ?
N1 C1 1.323(3) . ?
N1 C5 1.344(3) . ?
C1 C2 1.385(4) . ?
C2 H2 0.9500 . ?
C2 C3 1.387(4) . ?
C5 C6 1.517(3) . ?
C5 C4 1.387(4) . ?
C6 H6 1.0000 . ?
C6 C7 1.526(4) . ?
C3 H3 0.9500 . ?
C3 C4 1.384(4) . ?
C4 H4 0.9500 . ?

loop_
_geom_hbond_atom_site_label_D
_geom_hbond_atom_site_label_H
_geom_hbond_atom_site_label_A
_geom_hbond_distance_DH
_geom_hbond_distance_HA
_geom_hbond_distance_DA
_geom_hbond_angle_DHA
_geom_hbond_site_symmetry_A
_geom_hbond_publ_flag
C6 H6 O1 1.00 2.59 3.390(3) 136.7 3_646 yes
O1 H1 N1 0.84(5) 1.94(5) 2.779(3) 175(4) 3_656 yes

loop_
_geom_torsion_atom_site_label_1
_geom_torsion_atom_site_label_2
_geom_torsion_atom_site_label_3
_geom_torsion_atom_site_label_4
_geom_torsion
_geom_torsion_site_symmetry_1
_geom_torsion_site_symmetry_2
_geom_torsion_site_symmetry_3
_geom_torsion_site_symmetry_4
_geom_torsion_publ_flag
Br1 C1 C2 C3 178.2(2) . . . . ?
O1 C6 C7 F3 -61.2(3) . . . . ?
O1 C6 C7 F2 179.1(2) . . . . ?
O1 C6 C7 F1 58.2(3) . . . . ?
N1 C1 C2 C3 -1.9(4) . . . . ?
N1 C5 C6 O1 153.8(2) . . . . ?
N1 C5 C6 C7 -85.4(3) . . . . ?
N1 C5 C4 C3 -1.0(4) . . . . ?
C1 N1 C5 C6 -179.1(2) . . . . ?
C1 N1 C5 C4 -0.4(4) . . . . ?
C1 C2 C3 C4 0.3(4) . . . . ?
C2 C3 C4 C5 1.0(4) . . . . ?
C5 N1 C1 Br1 -178.17(18) . . . . ?
C5 N1 C1 C2 2.0(4) . . . . ?
C5 C6 C7 F3 177.8(2) . . . . ?
C5 C6 C7 F2 58.2(3) . . . . ?
C5 C6 C7 F1 -62.8(3) . . . . ?
C6 C5 C4 C3 177.5(2) . . . . ?
C4 C5 C6 O1 -24.8(3) . . . . ?
C4 C5 C6 C7 96.0(3) . . . . ?
